data_1515910
loop_
_publ_author_name
'Ruamps, Renaud'
'Batchelor, Luke J.'
'Guillot, R\'egis'
'Zakhia, Georges'
'Barra, Anne-Laure'
'Wernsdorfer, W.'
'Guih\'ery, Nathalie'
'Mallah, Talal'

_publ_section_title
;
 Ising-type magnetic anisotropy and single molecule magnet behaviour in
 mononuclear trigonal bipyramidal Co(ii) complexes
;
_journal_issue 9
_journal_name_full 'Chemical Science'
_journal_page_first 3418
_journal_paper_doi 10.1039/C4SC00984C
_journal_volume 5
_journal_year 2014
_chemical_absolute_configuration ad
_chemical_formula_moiety 'C12 H30 Cl N4 Zn, Cl O4 '
_chemical_formula_sum 'C12 H30 Cl2 N4 O4 Zn'
_chemical_formula_weight 430.67
_space_group_IT_number 161
_symmetry_cell_setting trigonal
_symmetry_Int_Tables_number 161
_symmetry_space_group_name_Hall 'R 3 -2"c'
_symmetry_space_group_name_H-M 'R 3 c :H'
_atom_sites_solution_hydrogens geom
_atom_sites_solution_primary direct
_atom_sites_solution_secondary difmap
_audit_creation_method SHELXL-97
_cell_angle_alpha 90.00
_cell_angle_beta 90.00
_cell_angle_gamma 120.00
_cell_formula_units_Z 6
_cell_length_a 9.9025(3)
_cell_length_b 9.9025(3)
_cell_length_c 33.1835(12)
_cell_measurement_reflns_used 4352
_cell_measurement_temperature 100(1)
_cell_measurement_theta_max 36.58
_cell_measurement_theta_min 2.67
_cell_volume 2818.01(16)
_computing_structure_refinement 'SHELXL-97 (Sheldrick, 1997)'
_computing_structure_solution 'SHELXS-97 (Sheldrick, 1990)'
_diffrn_ambient_temperature 100(1)
_diffrn_measured_fraction_theta_full 0.995
_diffrn_measured_fraction_theta_max 0.969
_diffrn_radiation_monochromator graphite
_diffrn_radiation_probe x-ray
_diffrn_radiation_type MoK\a
_diffrn_radiation_wavelength 0.71073
_diffrn_reflns_av_R_equivalents 0.0241
_diffrn_reflns_av_sigmaI/netI 0.0344
_diffrn_reflns_limit_h_max 12
_diffrn_reflns_limit_h_min -14
_diffrn_reflns_limit_k_max 16
_diffrn_reflns_limit_k_min -13
_diffrn_reflns_limit_l_max 55
_diffrn_reflns_limit_l_min -26
_diffrn_reflns_number 9823
_diffrn_reflns_theta_full 25.00
_diffrn_reflns_theta_max 36.71
_diffrn_reflns_theta_min 2.67
_diffrn_source 'fine-focus sealed tube'
_diffrn_source_type 'kappa X8 APEX II Bruker ICMMO'
_exptl_absorpt_coefficient_mu 1.614
_exptl_absorpt_correction_T_max 0.7575
_exptl_absorpt_correction_T_min 0.7370
_exptl_absorpt_correction_type psi-scan
_exptl_absorpt_process_details SADABS
_exptl_crystal_colour colorless
_exptl_crystal_density_diffrn 1.523
_exptl_crystal_density_method 'not measured'
_exptl_crystal_description plate
_exptl_crystal_F_000 1356
_exptl_crystal_size_max 0.21
_exptl_crystal_size_mid 0.20
_exptl_crystal_size_min 0.19
_refine_diff_density_max 0.858
_refine_diff_density_min -0.413
_refine_diff_density_rms 0.072
_refine_ls_abs_structure_details 'Flack H D (1983), Acta Cryst. A39, 876-881'
_refine_ls_abs_structure_Flack 0.006(10)
_refine_ls_extinction_method none
_refine_ls_goodness_of_fit_ref 1.059
_refine_ls_hydrogen_treatment constr
_refine_ls_matrix_type full
_refine_ls_number_parameters 72
_refine_ls_number_reflns 2197
_refine_ls_number_restraints 1
_refine_ls_restrained_S_all 1.058
_refine_ls_R_factor_all 0.0373
_refine_ls_R_factor_gt 0.0283
_refine_ls_shift/su_max 0.001
_refine_ls_shift/su_mean 0.000
_refine_ls_structure_factor_coef Fsqd
_refine_ls_weighting_details 'calc w=1/[\s^2^(Fo^2^)+(0.0073P)^2^+6.0769P] where P=(Fo^2^+2Fc^2^)/3'
_refine_ls_weighting_scheme calc
_refine_ls_wR_factor_gt 0.0597
_refine_ls_wR_factor_ref 0.0639
_reflns_number_gt 1810
_reflns_number_total 2197
_reflns_threshold_expression >2sigma(I)
_cod_data_source_file c4sc00984c2.cif
_cod_data_source_block 1795GuillotICMMO
_cod_depositor_comments 'Adding full bibliography for 1515908--1515910.cif.'
_cod_original_cell_volume 2818.0(2)
_cod_original_sg_symbol_H-M 'R 3 c'
_cod_database_code 1515910

loop_
_symmetry_equiv_pos_as_xyz
'x, y, z'
'-y, x-y, z'
'-x+y, -x, z'
'-y, -x, z+1/2'
'-x+y, y, z+1/2'
'x, x-y, z+1/2'
'x+2/3, y+1/3, z+1/3'
'-y+2/3, x-y+1/3, z+1/3'
'-x+y+2/3, -x+1/3, z+1/3'
'-y+2/3, -x+1/3, z+5/6'
'-x+y+2/3, y+1/3, z+5/6'
'x+2/3, x-y+1/3, z+5/6'
'x+1/3, y+2/3, z+2/3'
'-y+1/3, x-y+2/3, z+2/3'
'-x+y+1/3, -x+2/3, z+2/3'
'-y+1/3, -x+2/3, z+7/6'
'-x+y+1/3, y+2/3, z+7/6'
'x+1/3, x-y+2/3, z+7/6'

loop_
_atom_site_label
_atom_site_type_symbol
_atom_site_fract_x
_atom_site_fract_y
_atom_site_fract_z
_atom_site_U_iso_or_equiv
_atom_site_adp_type
_atom_site_occupancy
_atom_site_symmetry_multiplicity
_atom_site_calc_flag
_atom_site_refinement_flags
C1 C 0.0396(3) 0.1576(2) 0.71807(7) 0.0238(4) Uani 1 1 d .
H1A H 0.0788 0.1744 0.7455 0.029 Uiso 1 1 calc R
H1B H -0.0537 0.1665 0.7178 0.029 Uiso 1 1 calc R
C2 C 0.1607(3) 0.2804(3) 0.69097(7) 0.0248(4) Uani 1 1 d .
H2A H 0.1759 0.3818 0.6985 0.030 Uiso 1 1 calc R
H2B H 0.2591 0.2828 0.6945 0.030 Uiso 1 1 calc R
C3 C 0.0001(3) 0.2983(2) 0.63805(11) 0.0266(4) Uani 1 1 d .
H3A H 0.0425 0.4062 0.6449 0.040 Uiso 1 1 calc R
H3B H -0.0944 0.2364 0.6529 0.040 Uiso 1 1 calc R
H3C H -0.0220 0.2844 0.6097 0.040 Uiso 1 1 calc R
C4 C 0.2537(3) 0.3425(3) 0.62286(9) 0.0284(5) Uani 1 1 d .
H4A H 0.3336 0.3194 0.6303 0.043 Uiso 1 1 calc R
H4B H 0.2909 0.4515 0.6270 0.043 Uiso 1 1 calc R
H4C H 0.2272 0.3170 0.5950 0.043 Uiso 1 1 calc R
N1 N 0.0000 0.0000 0.70485(9) 0.0126(5) Uani 1 3 d S
N2 N 0.11341(17) 0.24922(18) 0.64814(5) 0.0147(3) Uani 1 1 d .
O1 O 0.7044(2) 0.2197(2) 0.71055(7) 0.0369(4) Uani 1 1 d .
O2 O 0.6667 0.3333 0.65240(10) 0.0384(7) Uani 1 3 d S
Cl1 Cl 0.0000 0.0000 0.57009(2) 0.01643(16) Uani 1 3 d S
Cl2 Cl 0.6667 0.3333 0.69596(2) 0.01668(15) Uani 1 3 d S
Zn Zn 0.0000 0.0000 0.639041(7) 0.00973(7) Uani 1 3 d S

loop_
_atom_site_aniso_label
_atom_site_aniso_U_11
_atom_site_aniso_U_22
_atom_site_aniso_U_33
_atom_site_aniso_U_23
_atom_site_aniso_U_13
_atom_site_aniso_U_12
C1 0.0324(10) 0.0184(9) 0.0184(8) -0.0045(7) 0.0001(8) 0.0111(8)
C2 0.0282(10) 0.0172(8) 0.0241(9) -0.0043(7) -0.0029(8) 0.0075(8)
C3 0.0247(9) 0.0169(9) 0.0407(11) -0.0022(10) -0.0048(8) 0.0123(9)
C4 0.0186(9) 0.0174(9) 0.0428(13) 0.0025(9) 0.0074(9) 0.0043(7)
N1 0.0121(8) 0.0121(8) 0.0137(11) 0.000 0.000 0.0061(4)
N2 0.0147(7) 0.0108(6) 0.0177(6) 0.0006(5) -0.0007(6) 0.0056(6)
O1 0.0488(11) 0.0328(9) 0.0446(11) 0.0112(8) 0.0112(9) 0.0322(9)
O2 0.0473(12) 0.0473(12) 0.0205(14) 0.000 0.000 0.0237(6)
Cl1 0.0187(2) 0.0187(2) 0.0120(3) 0.000 0.000 0.00933(12)
Cl2 0.01453(19) 0.01453(19) 0.0210(4) 0.000 0.000 0.00727(10)
Zn 0.00917(8) 0.00917(8) 0.01085(13) 0.000 0.000 0.00459(4)

loop_
_atom_type_symbol
_atom_type_description
_atom_type_scat_dispersion_real
_atom_type_scat_dispersion_imag
_atom_type_scat_source
C C 0.0031 0.0016 'International Tables Vol C Tables 4.2.6.8 and 6.1.1.4'
H H 0.0000 0.0000 'International Tables Vol C Tables 4.2.6.8 and 6.1.1.4'
N N 0.0061 0.0033 'International Tables Vol C Tables 4.2.6.8 and 6.1.1.4'
O O 0.0109 0.0061 'International Tables Vol C Tables 4.2.6.8 and 6.1.1.4'
Cl Cl 0.1480 0.1591 'International Tables Vol C Tables 4.2.6.8 and 6.1.1.4'
Zn Zn 0.2840 1.4353 'International Tables Vol C Tables 4.2.6.8 and 6.1.1.4'

loop_
_geom_angle_atom_site_label_1
_geom_angle_atom_site_label_2
_geom_angle_atom_site_label_3
_geom_angle
_geom_angle_site_symmetry_1
_geom_angle_site_symmetry_3
N1 C1 C2 111.11(19) . .
N1 C1 H1A 109.4 . .
C2 C1 H1A 109.4 . .
N1 C1 H1B 109.4 . .
C2 C1 H1B 109.4 . .
H1A C1 H1B 108.0 . .
N2 C2 C1 111.34(17) . .
N2 C2 H2A 109.4 . .
C1 C2 H2A 109.4 . .
N2 C2 H2B 109.4 . .
C1 C2 H2B 109.4 . .
H2A C2 H2B 108.0 . .
N2 C3 H3A 109.5 . .
N2 C3 H3B 109.5 . .
H3A C3 H3B 109.5 . .
N2 C3 H3C 109.5 . .
H3A C3 H3C 109.5 . .
H3B C3 H3C 109.5 . .
N2 C4 H4A 109.5 . .
N2 C4 H4B 109.5 . .
H4A C4 H4B 109.5 . .
N2 C4 H4C 109.5 . .
H4A C4 H4C 109.5 . .
H4B C4 H4C 109.5 . .
C1 N1 C1 111.54(14) . 2
C1 N1 C1 111.54(14) . 3
C1 N1 C1 111.54(14) 2 3
C1 N1 Zn 107.32(15) . .
C1 N1 Zn 107.31(15) 2 .
C1 N1 Zn 107.31(15) 3 .
C3 N2 C2 111.38(18) . .
C3 N2 C4 107.31(18) . .
C2 N2 C4 108.24(17) . .
C3 N2 Zn 107.43(12) . .
C2 N2 Zn 107.59(12) . .
C4 N2 Zn 114.96(13) . .
O1 Cl2 O1 109.23(10) . 2_655
O1 Cl2 O1 109.23(10) . 3_665
O1 Cl2 O1 109.23(10) 2_655 3_665
O1 Cl2 O2 109.71(10) . .
O1 Cl2 O2 109.71(10) 2_655 .
O1 Cl2 O2 109.71(10) 3_665 .
N2 Zn N2 118.08(2) 2 .
N2 Zn N2 118.08(2) 2 3
N2 Zn N2 118.08(2) . 3
N2 Zn N1 81.97(4) 2 .
N2 Zn N1 81.97(4) . .
N2 Zn N1 81.97(4) 3 .
N2 Zn Cl1 98.03(4) 2 .
N2 Zn Cl1 98.03(4) . .
N2 Zn Cl1 98.03(4) 3 .
N1 Zn Cl1 180.0 . .

loop_
_geom_bond_atom_site_label_1
_geom_bond_atom_site_label_2
_geom_bond_distance
_geom_bond_site_symmetry_2
C1 N1 1.473(2) .
C1 C2 1.506(3) .
C1 H1A 0.9700 .
C1 H1B 0.9700 .
C2 N2 1.480(3) .
C2 H2A 0.9700 .
C2 H2B 0.9700 .
C3 N2 1.467(3) .
C3 H3A 0.9600 .
C3 H3B 0.9600 .
C3 H3C 0.9600 .
C4 N2 1.484(3) .
C4 H4A 0.9600 .
C4 H4B 0.9600 .
C4 H4C 0.9600 .
N1 C1 1.473(2) 2
N1 C1 1.473(2) 3
N1 Zn 2.184(3) .
N2 Zn 2.1614(15) .
O1 Cl2 1.4359(17) .
O2 Cl2 1.445(3) .
Cl1 Zn 2.2881(9) .
Cl2 O1 1.4359(18) 2_655
Cl2 O1 1.4359(17) 3_665
Zn N2 2.1614(16) 2
Zn N2 2.1614(15) 3

loop_
_geom_torsion_atom_site_label_1
_geom_torsion_atom_site_label_2
_geom_torsion_atom_site_label_3
_geom_torsion_atom_site_label_4
_geom_torsion
_geom_torsion_site_symmetry_1
_geom_torsion_site_symmetry_4
N1 C1 C2 N2 52.7(2) . .
C2 C1 N1 C1 -155.0(2) . 2
C2 C1 N1 C1 79.5(3) . 3
C2 C1 N1 Zn -37.72(19) . .
C1 C2 N2 C3 79.3(2) . .
C1 C2 N2 C4 -162.98(18) . .
C1 C2 N2 Zn -38.2(2) . .
C3 N2 Zn N2 -30.2(2) . 2
C2 N2 Zn N2 89.80(13) . 2
C4 N2 Zn N2 -149.56(14) . 2
C3 N2 Zn N2 177.00(15) . 3
C2 N2 Zn N2 -62.99(15) . 3
C4 N2 Zn N2 57.66(19) . 3
C3 N2 Zn N1 -106.61(16) . .
C2 N2 Zn N1 13.41(12) . .
C4 N2 Zn N1 134.05(15) . .
C3 N2 Zn Cl1 73.39(16) . .
C2 N2 Zn Cl1 -166.59(12) . .
C4 N2 Zn Cl1 -45.95(15) . .
C1 N1 Zn N2 -106.93(11) . 2
C1 N1 Zn N2 13.07(11) 2 2
C1 N1 Zn N2 133.07(11) 3 2
C1 N1 Zn N2 13.07(11) . .
C1 N1 Zn N2 133.08(11) 2 .
C1 N1 Zn N2 -106.92(11) 3 .
C1 N1 Zn N2 133.08(11) . 3
C1 N1 Zn N2 -106.92(11) 2 3
C1 N1 Zn N2 13.08(11) 3 3
